data_2003571
loop_
_publ_author_name
'Effenberger, H.'

_publ_section_title
;
 Polytypism of CuFe~2~(OH)~2~(AsO~4~)~2~: the Triclinic Modification
;
_journal_issue 6
_journal_name_full 'Acta Crystallographica Section C'
_journal_page_first 1042
_journal_page_last 1045
_journal_paper_doi 10.1107/S0108270194014617
_journal_volume 51
_journal_year 1995
_chemical_formula_moiety 'As2 Cu1 Fe2 H2 O10'
_chemical_formula_sum 'As2 Cu Fe2 H2 O10'
_chemical_formula_weight 487.08
_space_group_IT_number 2
_symmetry_cell_setting triclinic
_symmetry_space_group_name_Hall '-P 1'
_symmetry_space_group_name_H-M 'P -1'
_atom_type_scat_source IntTabC
_cell_angle_alpha 102.52(2)
_cell_angle_beta 104.45(2)
_cell_angle_gamma 102.07(2)
_cell_formula_units_Z 1
_cell_length_a 5.094(2)
_cell_length_b 5.273(2)
_cell_length_c 7.572(3)
_cell_measurement_reflns_used 82
_cell_measurement_temperature 295(2)
_cell_measurement_theta_max 25.7
_cell_measurement_theta_min 18.0
_cell_volume 184.67(13)
_computing_cell_refinement DIF4
_computing_data_collection 'DIF4 (Stoe & Cie, 1992)'
_computing_data_reduction DIF4
_computing_molecular_graphics 'ATOMS (Dowty, 1991)'
_computing_structure_refinement SHELX76
_computing_structure_solution 'SHELX76 (Sheldrick, 1976)'
_diffrn_measurement_device 'Stoe AED2'
_diffrn_measurement_method \w/2\q
_diffrn_radiation_type MoK\a
_diffrn_radiation_wavelength 0.710688
_diffrn_reflns_av_R_equivalents 0.018
_diffrn_reflns_limit_h_max 7
_diffrn_reflns_limit_h_min -7
_diffrn_reflns_limit_k_max 7
_diffrn_reflns_limit_k_min -7
_diffrn_reflns_limit_l_max 10
_diffrn_reflns_limit_l_min -10
_diffrn_reflns_number 2172
_diffrn_reflns_theta_max 30
_diffrn_standards_decay_% +-1.02
_diffrn_standards_interval_time 120
_diffrn_standards_number 3
_exptl_absorpt_coefficient_mu 16.3
_exptl_absorpt_correction_T_max 0.1819
_exptl_absorpt_correction_T_min 0.0817
_exptl_absorpt_correction_type empirical
_exptl_crystal_colour 'light green'
_exptl_crystal_density_diffrn 4.48
_exptl_crystal_description 'elongated //[010] forms {001} (large), {\=101}'
_exptl_crystal_size_max 0.143
_exptl_crystal_size_mid 0.076
_exptl_crystal_size_min 0.042
_refine_diff_density_max 0.59
_refine_diff_density_min -0.87
_refine_ls_extinction_coef 0.00132
_refine_ls_extinction_method 'isotropic secondary extinction'
_refine_ls_hydrogen_treatment 'H atoms refined isotropically'
_refine_ls_number_parameters 76
_refine_ls_number_reflns 953
_refine_ls_R_factor_obs 0.020
_refine_ls_shift/esd_max <0.001
_refine_ls_structure_factor_coef F
_refine_ls_weighting_details 'w = 0.716/\s^2^F'
_refine_ls_weighting_scheme calc
_refine_ls_wR_factor_obs 0.019
_reflns_number_observed 953
_reflns_number_total 1072
_reflns_observed_criterion >2.0\s(F)
_cod_data_source_file jz1007.cif
_cod_data_source_block jz1007a
_cod_depositor_comments
;
The following automatic conversions were performed:

'_cell_measurement_temperature' value 'room temperature' was changed
to '295(2)' - the room/ambient temperature average [293;298] in
Kelvins(K) was taken.

Automatic conversion script
Id: cif_fix_values 1646 2011-03-28 12:23:43Z adriana 

The following automatic conversions were performed:

'_cell_measurement_temperature' value 'room temperature' was changed
to '295(2)' - the room/ambient temperature average [293;298] in
Kelvins(K) was taken.

Automatic conversion script
Id: cif_fix_values 1715 2011-07-08 13:25:40Z adriana 

The following automatic conversions were performed:

'_refine_ls_weighting_scheme' value '0.716/\s^2^F' was changed to
'calc'. New tag '_refine_ls_weighting_details' was created. The value
of the new tag was set to 'w = 0.716/\s^2^F'.

Automatic conversion script
Id: cif_fix_values 3143 2015-03-26 13:38:13Z robertas 
;
_cod_original_cell_volume 184.7
_cod_original_formula_sum 'As2 Cu1 Fe2 H2 O10'
_cod_database_code 2003571

loop_
_symmetry_equiv_pos_as_xyz
x,y,z
-x,-y,-z

loop_
_atom_site_label
_atom_site_fract_x
_atom_site_fract_y
_atom_site_fract_z
_atom_site_B_iso_or_equiv
Cu .0 .0 .0 0.84(2)
Fe .22336(9) .59357(9) .22399(6) 0.66(2)
As .68251(6) .20797(6) .31085(5) 0.64(1)
O(1) .4418(5) -.0841(4) .1729(3) 0.99(7)
O(2) .5575(5) .4741(4) .2911(4) 1.12(7)
O(3) .9663(4) .2409(4) .2274(3) 0.81(7)
O(4) .7951(5) .2072(5) .5378(3) 1.14(7)
O~h~ .8735(5) .6647(5) .0595(4) 0.86(7)
H .778(8) .660(9) .091(6) 0.8(8)

loop_
_geom_angle_atom_site_label_1
_geom_angle_atom_site_label_2
_geom_angle_atom_site_label_3
_geom_angle_site_symmetry_1
_geom_angle_site_symmetry_3
_geom_angle
O~h~ Cu O(3) 1_445 2_655 83.70(8)
O~h~ Cu O(1) 1_445 . 75.60(6)
O(3) Cu O(1) 2_655 . 85.15(7)
O(4) Fe O(2) 2_666 . 104.37(9)
O(4) Fe O(1) 2_666 1_565 94.72(8)
O(4) Fe O(3) 2_666 1_455 93.24(8)
O(4) Fe O~h~ 2_666 1_455 95.47(8)
O(2) Fe O(1) . 1_565 90.71(6)
O(2) Fe O(3) . 1_455 92.78(6)
O(2) Fe O~h~ . 2_665 87.52(8)
O(1) Fe O~h~ 1_565 1_455 85.17(7)
O(1) Fe O~h~ 1_565 2_665 94.21(8)
O(3) Fe O~h~ 1_455 2_665 76.85(8)
O(3) Fe O~h~ 1_455 1_455 88.45(7)
O~h~ Fe O~h~ 1_455 2_665 73.32(7)
O(4) As O(2) . . 111.45(10)
O(4) As O(1) . . 112.11(9)
O(4) As O(3) . . 107.78(8)
O(2) As O(1) . . 111.01(8)
O(2) As O(3) . . 106.87(7)
O(1) As O(3) . . 107.34(9)
O~h~ H O(2) . . 145(4)
O~h~ H O(1) . 1_565 143(4)
O(2) H O(1) . 1_565 70.1(8)

loop_
_geom_bond_atom_site_label_1
_geom_bond_atom_site_label_2
_geom_bond_site_symmetry_2
_geom_bond_distance
Cu O~h~ 1_445 1.939(2)
Cu O~h~ 2_665 1.939(2)
Cu O(3) 1_455 1.974(2)
Cu O(3) 2_655 1.974(2)
Cu O(1) . 2.485(2)
Cu O(1) 2 2.485(2)
Fe O(4) 2_666 1.916(2)
Fe O(2) . 1.9250(10)
Fe O(1) 1_565 1.996(2)
Fe O(3) 1_455 2.0480(10)
Fe O~h~ 1_455 2.060(2)
Fe O~h~ 2_665 2.152(2)
As O(4) . 1.672(2)
As O(2) . 1.678(2)
As O(1) . 1.685(2)
As O(3) . 1.7080(10)
H O~h~ . 0.59(3)

loop_
_geom_contact_atom_site_label_1
_geom_contact_atom_site_label_2
_geom_contact_distance
_geom_contact_site_symmetry_1
_geom_contact_site_symmetry_2
_geom_contact_publ_flag
H O(2) 2.35(3) . . yes
H O(1) 2.50(3) . 1_565 yes
O~h~ O(3) 2.611(3) 1_445 2_655 yes
O~h~ O(1) 2.745(2) 1_445 . yes
O(3) O(1) 3.040(3) 2_655 . yes
O(4) O(2) 3.034(2) 2_666 . yes
O(4) O(1) 2.878(3) 2_666 1_565 yes
O(4) O(3) 2.882(3) 2_666 1_455 yes
O(4) O~h~ 2.944(3) 2_666 1_455 yes
O(2) O(1) 2.791(2) . 1_565 yes
O(2) O(3) 2.878(2) . 1_455 yes
O(2) O~h~ 2.825(3) . 2_665 yes
O(1) O~h~ 2.745(2) 1_565 1_455 yes
O(1) O~h~ 3.041(3) 1_565 2_665 yes
O(3) O~h~ 2.611(3) 1_455 2_665 yes
O(3) O~h~ 2.865(2) 1_455 1_455 yes
O~h~ O~h~ 2.516(2) 1_455 2_665 yes
O(4) O(2) 2.768(3) . . yes
O(4) O(1) 2.785(3) . . yes
O(4) O(3) 2.731(3) . . yes
O(2) O(1) 2.772(2) . . yes
O(2) O(3) 2.720(2) . . yes
O(1) O(3) 2.734(2) . . yes
O~h~ O(2) 2.858(3) . . yes
O~h~ O(1) 2.999(2) . 1_565 yes
O(2) O(1) 2.791(2) . 1_565 yes
